data_7053046
loop_
_publ_author_name
'Hancock, Stuart L.'
'Mahon, Mary F.'
'Jones, Matthew D.'

_publ_section_title
;
 Salen complexes based on 1,4-diaminocyclohexane and their exploitation
 for the polymerisation of rac-lactide
;
_journal_issue 7
_journal_name_full 'New Journal of Chemistry'
_journal_page_first 1996
_journal_paper_doi 10.1039/c3nj00111c
_journal_volume 37
_journal_year 2013
_chemical_formula_sum 'C34 H52 Al2 N2 O2'
_chemical_formula_weight 574.74
_chemical_name_systematic
;
?
;
_space_group_IT_number 2
_symmetry_cell_setting triclinic
_symmetry_space_group_name_Hall '-P 1'
_symmetry_space_group_name_H-M 'P -1'
_atom_sites_solution_hydrogens geom
_atom_sites_solution_primary direct
_atom_sites_solution_secondary difmap
_audit_creation_method SHELXL-97
_cell_angle_alpha 98.515(5)
_cell_angle_beta 90.729(5)
_cell_angle_gamma 94.709(5)
_cell_formula_units_Z 1
_cell_length_a 6.4870(6)
_cell_length_b 7.6680(7)
_cell_length_c 17.3850(14)
_cell_measurement_reflns_used 25443
_cell_measurement_temperature 150(2)
_cell_measurement_theta_max 27.48
_cell_measurement_theta_min 3.51
_cell_volume 852.08(13)
_computing_cell_refinement 'HKL Scalepack (Otwinski & Minor, 1997)'
_computing_data_collection 'Collect (Nonius BV, 1997-2000)'
_computing_data_reduction 'HKL Denzo & Scalepack (Otwinski & Minor 1997)'
_computing_molecular_graphics 'Ortep-3 for Windows (Farrugia, 1997)'
_computing_publication_material 'WinGX publication routines (Farrugia, 1999)'
_computing_structure_refinement 'SHELXL-97 (Sheldrick, 1997)'
_computing_structure_solution
;
SIR97- Altomare A., Burla M.C., Camalli M., Cascarano G.L., Giacovazzo C. ,
Guagliardi A., Moliterni A.G.G., Polidori G.,Spagna R.
(1999) J. Appl. Cryst. 32, 115-119.
;
_diffrn_ambient_temperature 150(2)
_diffrn_measured_fraction_theta_full 0.984
_diffrn_measured_fraction_theta_max 0.984
_diffrn_measurement_device_type 'nonius kappa ccd'
_diffrn_measurement_method ccd
_diffrn_radiation_monochromator graphite
_diffrn_radiation_source 'fine-focus sealed tube'
_diffrn_radiation_type MoK\a
_diffrn_radiation_wavelength 0.71073
_diffrn_reflns_av_R_equivalents 0.0423
_diffrn_reflns_av_sigmaI/netI 0.0350
_diffrn_reflns_limit_h_max 8
_diffrn_reflns_limit_h_min -8
_diffrn_reflns_limit_k_max 9
_diffrn_reflns_limit_k_min -9
_diffrn_reflns_limit_l_max 22
_diffrn_reflns_limit_l_min -22
_diffrn_reflns_number 13796
_diffrn_reflns_theta_full 27.50
_diffrn_reflns_theta_max 27.50
_diffrn_reflns_theta_min 3.85
_exptl_absorpt_coefficient_mu 0.116
_exptl_absorpt_correction_type none
_exptl_crystal_colour yellow
_exptl_crystal_density_diffrn 1.120
_exptl_crystal_density_method 'not measured'
_exptl_crystal_description block
_exptl_crystal_F_000 312
_exptl_crystal_size_max 0.20
_exptl_crystal_size_mid 0.20
_exptl_crystal_size_min 0.20
_refine_diff_density_max 0.238
_refine_diff_density_min -0.291
_refine_diff_density_rms 0.052
_refine_ls_extinction_method none
_refine_ls_goodness_of_fit_ref 1.040
_refine_ls_hydrogen_treatment constr
_refine_ls_matrix_type full
_refine_ls_number_parameters 187
_refine_ls_number_reflns 3854
_refine_ls_number_restraints 0
_refine_ls_restrained_S_all 1.040
_refine_ls_R_factor_all 0.0570
_refine_ls_R_factor_gt 0.0428
_refine_ls_shift/su_max 0.001
_refine_ls_shift/su_mean 0.000
_refine_ls_structure_factor_coef Fsqd
_refine_ls_weighting_details 'calc w=1/[\s^2^(Fo^2^)+(0.0585P)^2^+0.2854P] where P=(Fo^2^+2Fc^2^)/3'
_refine_ls_weighting_scheme calc
_refine_ls_wR_factor_gt 0.1069
_refine_ls_wR_factor_ref 0.1180
_reflns_number_gt 3129
_reflns_number_total 3854
_reflns_threshold_expression >2sigma(I)
_cod_data_source_file c3nj00111c.txt
_cod_data_source_block Al2Me4_1
_cod_depositor_comments
;
The following automatic conversions were performed:

'_symmetry_cell_setting' value 'Triclinic' changed to 'triclinic'
according to /home/saulius/struct/CIF-dictionaries/cif_core.dic
dictionary named 'cif_core.dic' version 2.4.2 from 2011-04-26.

Automatic conversion script
Id: cif_fix_values 1891 2012-01-12 08:04:46Z andrius 
;
_cod_original_sg_symbol_H-M P-1
_cod_database_code 7053046

loop_
_symmetry_equiv_pos_as_xyz
'x, y, z'
'-x, -y, -z'

loop_
_atom_site_label
_atom_site_type_symbol
_atom_site_fract_x
_atom_site_fract_y
_atom_site_fract_z
_atom_site_U_iso_or_equiv
_atom_site_adp_type
_atom_site_occupancy
_atom_site_symmetry_multiplicity
_atom_site_calc_flag
_atom_site_refinement_flags
Al1 Al 0.18151(7) 0.21072(5) 0.65837(3) 0.02713(14) Uani 1 1 d .
O1 O 0.29572(16) 0.26963(13) 0.75252(6) 0.0314(2) Uani 1 1 d .
N1 N 0.26375(18) 0.44203(15) 0.62537(7) 0.0265(3) Uani 1 1 d .
C1 C 0.3244(3) 0.0264(2) 0.59486(10) 0.0403(4) Uani 1 1 d .
H1A H 0.4556 0.0785 0.5776 0.061 Uiso 1 1 calc R
H1B H 0.2372 -0.0250 0.5494 0.061 Uiso 1 1 calc R
H1C H 0.3518 -0.0664 0.6259 0.061 Uiso 1 1 calc R
C2 C -0.1171(2) 0.1619(2) 0.66444(10) 0.0392(4) Uani 1 1 d .
H2A H -0.1471 0.0534 0.6872 0.059 Uiso 1 1 calc R
H2B H -0.1801 0.1468 0.6121 0.059 Uiso 1 1 calc R
H2C H -0.1742 0.2610 0.6970 0.059 Uiso 1 1 calc R
C3 C 0.4568(2) 0.38334(17) 0.77665(8) 0.0254(3) Uani 1 1 d .
C4 C 0.5186(2) 0.52072(17) 0.73338(8) 0.0253(3) Uani 1 1 d .
C5 C 0.6917(2) 0.64011(18) 0.75810(8) 0.0276(3) Uani 1 1 d .
H5 H 0.7286 0.7338 0.7295 0.033 Uiso 1 1 calc R
C6 C 0.8076(2) 0.62360(19) 0.82263(9) 0.0308(3) Uani 1 1 d .
C7 C 0.7415(2) 0.48808(19) 0.86536(9) 0.0304(3) Uani 1 1 d .
H7 H 0.8195 0.4776 0.9108 0.036 Uiso 1 1 calc R
C8 C 0.5701(2) 0.36880(18) 0.84560(8) 0.0267(3) Uani 1 1 d .
C9 C 0.5074(2) 0.22053(19) 0.89373(8) 0.0307(3) Uani 1 1 d .
C10 C 0.6454(3) 0.2352(2) 0.96721(10) 0.0441(4) Uani 1 1 d .
H10A H 0.7897 0.2254 0.9523 0.066 Uiso 1 1 calc R
H10B H 0.6013 0.1398 0.9967 0.066 Uiso 1 1 calc R
H10C H 0.6333 0.3498 0.9995 0.066 Uiso 1 1 calc R
C11 C 0.2819(3) 0.2298(2) 0.91953(10) 0.0392(4) Uani 1 1 d .
H11A H 0.2670 0.3450 0.9510 0.059 Uiso 1 1 calc R
H11B H 0.2456 0.1354 0.9505 0.059 Uiso 1 1 calc R
H11C H 0.1897 0.2151 0.8735 0.059 Uiso 1 1 calc R
C12 C 0.5335(3) 0.0399(2) 0.84438(10) 0.0379(4) Uani 1 1 d .
H12A H 0.4440 0.0254 0.7976 0.057 Uiso 1 1 calc R
H12B H 0.4949 -0.0549 0.8749 0.057 Uiso 1 1 calc R
H12C H 0.6780 0.0343 0.8292 0.057 Uiso 1 1 calc R
C13 C 0.9990(3) 0.7449(2) 0.84832(11) 0.0455(4) Uani 1 1 d .
H13A H 1.0221 0.8310 0.8123 0.068 Uiso 1 1 calc R
H13B H 1.1188 0.6750 0.8486 0.068 Uiso 1 1 calc R
H13C H 0.9804 0.8075 0.9008 0.068 Uiso 1 1 calc R
C14 C 0.4103(2) 0.54615(18) 0.66358(8) 0.0261(3) Uani 1 1 d .
H14 H 0.4510 0.6516 0.6431 0.031 Uiso 1 1 calc R
C15 C 0.1714(2) 0.50349(18) 0.55696(8) 0.0273(3) Uani 1 1 d .
H15 H 0.2702 0.5964 0.5398 0.033 Uiso 1 1 calc R
C16 C 0.1330(2) 0.35150(19) 0.48972(8) 0.0301(3) Uani 1 1 d .
H16A H 0.0427 0.2549 0.5069 0.036 Uiso 1 1 calc R
H16B H 0.2661 0.3043 0.4739 0.036 Uiso 1 1 calc R
C17 C 0.0302(2) 0.4141(2) 0.42009(8) 0.0306(3) Uani 1 1 d .
H17A H 0.1263 0.5026 0.3998 0.037 Uiso 1 1 calc R
H17B H 0.0006 0.3124 0.3782 0.037 Uiso 1 1 calc R

loop_
_atom_site_aniso_label
_atom_site_aniso_U_11
_atom_site_aniso_U_22
_atom_site_aniso_U_33
_atom_site_aniso_U_23
_atom_site_aniso_U_13
_atom_site_aniso_U_12
Al1 0.0279(2) 0.0242(2) 0.0288(2) 0.00577(17) -0.00539(17) -0.00282(16)
O1 0.0347(6) 0.0281(5) 0.0309(5) 0.0091(4) -0.0079(4) -0.0081(4)
N1 0.0286(6) 0.0263(6) 0.0249(6) 0.0055(5) -0.0035(5) 0.0009(5)
C1 0.0408(9) 0.0333(8) 0.0453(10) 0.0010(7) -0.0058(7) 0.0033(7)
C2 0.0318(8) 0.0438(9) 0.0416(9) 0.0098(7) -0.0018(7) -0.0044(7)
C3 0.0278(7) 0.0217(6) 0.0256(7) 0.0020(5) -0.0016(5) -0.0004(5)
C4 0.0279(7) 0.0221(6) 0.0255(7) 0.0030(5) -0.0022(5) 0.0014(5)
C5 0.0300(7) 0.0226(6) 0.0300(7) 0.0053(6) -0.0004(6) -0.0015(5)
C6 0.0312(8) 0.0281(7) 0.0317(8) 0.0032(6) -0.0046(6) -0.0028(6)
C7 0.0334(8) 0.0300(7) 0.0269(7) 0.0032(6) -0.0074(6) 0.0008(6)
C8 0.0323(7) 0.0238(6) 0.0240(7) 0.0041(5) -0.0008(6) 0.0014(5)
C9 0.0396(8) 0.0265(7) 0.0261(7) 0.0073(6) -0.0043(6) -0.0021(6)
C10 0.0612(11) 0.0388(9) 0.0330(9) 0.0149(7) -0.0128(8) -0.0073(8)
C11 0.0490(10) 0.0357(8) 0.0331(8) 0.0086(7) 0.0057(7) -0.0025(7)
C12 0.0523(10) 0.0262(7) 0.0361(8) 0.0085(6) -0.0019(7) 0.0027(7)
C13 0.0420(10) 0.0443(9) 0.0484(10) 0.0127(8) -0.0154(8) -0.0155(7)
C14 0.0292(7) 0.0223(6) 0.0274(7) 0.0061(5) -0.0009(6) 0.0012(5)
C15 0.0304(7) 0.0268(7) 0.0257(7) 0.0086(5) -0.0045(6) 0.0007(5)
C16 0.0336(8) 0.0308(7) 0.0264(7) 0.0042(6) -0.0028(6) 0.0058(6)
C17 0.0358(8) 0.0321(7) 0.0241(7) 0.0038(6) -0.0029(6) 0.0055(6)

loop_
_atom_type_symbol
_atom_type_description
_atom_type_scat_dispersion_real
_atom_type_scat_dispersion_imag
_atom_type_scat_source
C C 0.0033 0.0016 'International Tables Vol C Tables 4.2.6.8 and 6.1.1.4'
H H 0.0000 0.0000 'International Tables Vol C Tables 4.2.6.8 and 6.1.1.4'
O O 0.0106 0.0060 'International Tables Vol C Tables 4.2.6.8 and 6.1.1.4'
N N 0.0061 0.0033 'International Tables Vol C Tables 4.2.6.8 and 6.1.1.4'
Al Al 0.0645 0.0514 'International Tables Vol C Tables 4.2.6.8 and 6.1.1.4'

loop_
_geom_angle_atom_site_label_1
_geom_angle_atom_site_label_2
_geom_angle_atom_site_label_3
_geom_angle
_geom_angle_site_symmetry_1
_geom_angle_site_symmetry_3
O1 Al1 C2 110.62(7) . .
O1 Al1 C1 111.98(7) . .
C2 Al1 C1 115.49(8) . .
O1 Al1 N1 94.38(5) . .
C2 Al1 N1 113.43(7) . .
C1 Al1 N1 109.05(7) . .
C3 O1 Al1 129.69(9) . .
C14 N1 C15 116.84(12) . .
C14 N1 Al1 119.50(10) . .
C15 N1 Al1 123.63(9) . .
Al1 C1 H1A 109.5 . .
Al1 C1 H1B 109.5 . .
H1A C1 H1B 109.5 . .
Al1 C1 H1C 109.5 . .
H1A C1 H1C 109.5 . .
H1B C1 H1C 109.5 . .
Al1 C2 H2A 109.5 . .
Al1 C2 H2B 109.5 . .
H2A C2 H2B 109.5 . .
Al1 C2 H2C 109.5 . .
H2A C2 H2C 109.5 . .
H2B C2 H2C 109.5 . .
O1 C3 C4 120.08(12) . .
O1 C3 C8 120.72(12) . .
C4 C3 C8 119.20(12) . .
C5 C4 C3 120.29(12) . .
C5 C4 C14 117.06(12) . .
C3 C4 C14 122.65(12) . .
C6 C5 C4 121.26(13) . .
C6 C5 H5 119.4 . .
C4 C5 H5 119.4 . .
C5 C6 C7 117.41(13) . .
C5 C6 C13 122.28(14) . .
C7 C6 C13 120.31(14) . .
C8 C7 C6 124.41(13) . .
C8 C7 H7 117.8 . .
C6 C7 H7 117.8 . .
C7 C8 C3 117.35(12) . .
C7 C8 C9 122.15(12) . .
C3 C8 C9 120.46(12) . .
C10 C9 C11 107.79(13) . .
C10 C9 C8 111.38(12) . .
C11 C9 C8 110.73(12) . .
C10 C9 C12 107.65(13) . .
C11 C9 C12 110.08(13) . .
C8 C9 C12 109.16(12) . .
C9 C10 H10A 109.5 . .
C9 C10 H10B 109.5 . .
H10A C10 H10B 109.5 . .
C9 C10 H10C 109.5 . .
H10A C10 H10C 109.5 . .
H10B C10 H10C 109.5 . .
C9 C11 H11A 109.5 . .
C9 C11 H11B 109.5 . .
H11A C11 H11B 109.5 . .
C9 C11 H11C 109.5 . .
H11A C11 H11C 109.5 . .
H11B C11 H11C 109.5 . .
C9 C12 H12A 109.5 . .
C9 C12 H12B 109.5 . .
H12A C12 H12B 109.5 . .
C9 C12 H12C 109.5 . .
H12A C12 H12C 109.5 . .
H12B C12 H12C 109.5 . .
C6 C13 H13A 109.5 . .
C6 C13 H13B 109.5 . .
H13A C13 H13B 109.5 . .
C6 C13 H13C 109.5 . .
H13A C13 H13C 109.5 . .
H13B C13 H13C 109.5 . .
N1 C14 C4 127.66(13) . .
N1 C14 H14 116.2 . .
C4 C14 H14 116.2 . .
N1 C15 C16 110.92(11) . .
N1 C15 C17 109.48(11) . 2_566
C16 C15 C17 110.79(12) . 2_566
N1 C15 H15 108.5 . .
C16 C15 H15 108.5 . .
C17 C15 H15 108.5 2_566 .
C15 C16 C17 110.75(12) . .
C15 C16 H16A 109.5 . .
C17 C16 H16A 109.5 . .
C15 C16 H16B 109.5 . .
C17 C16 H16B 109.5 . .
H16A C16 H16B 108.1 . .
C15 C17 C16 111.17(12) 2_566 .
C15 C17 H17A 109.4 2_566 .
C16 C17 H17A 109.4 . .
C15 C17 H17B 109.4 2_566 .
C16 C17 H17B 109.4 . .
H17A C17 H17B 108.0 . .

loop_
_geom_bond_atom_site_label_1
_geom_bond_atom_site_label_2
_geom_bond_distance
_geom_bond_site_symmetry_2
Al1 O1 1.7683(11) .
Al1 C2 1.9498(17) .
Al1 C1 1.9636(17) .
Al1 N1 1.9782(12) .
O1 C3 1.3264(16) .
N1 C14 1.2981(18) .
N1 C15 1.4798(17) .
C1 H1A 0.9800 .
C1 H1B 0.9800 .
C1 H1C 0.9800 .
C2 H2A 0.9800 .
C2 H2B 0.9800 .
C2 H2C 0.9800 .
C3 C4 1.4174(19) .
C3 C8 1.4212(19) .
C4 C5 1.4092(19) .
C4 C14 1.4404(19) .
C5 C6 1.370(2) .
C5 H5 0.9500 .
C6 C7 1.407(2) .
C6 C13 1.510(2) .
C7 C8 1.386(2) .
C7 H7 0.9500 .
C8 C9 1.5403(19) .
C9 C10 1.536(2) .
C9 C11 1.540(2) .
C9 C12 1.541(2) .
C10 H10A 0.9800 .
C10 H10B 0.9800 .
C10 H10C 0.9800 .
C11 H11A 0.9800 .
C11 H11B 0.9800 .
C11 H11C 0.9800 .
C12 H12A 0.9800 .
C12 H12B 0.9800 .
C12 H12C 0.9800 .
C13 H13A 0.9800 .
C13 H13B 0.9800 .
C13 H13C 0.9800 .
C14 H14 0.9500 .
C15 C16 1.526(2) .
C15 C17 1.531(2) 2_566
C15 H15 1.0000 .
C16 C17 1.5312(19) .
C16 H16A 0.9900 .
C16 H16B 0.9900 .
C17 C15 1.531(2) 2_566
C17 H17A 0.9900 .
C17 H17B 0.9900 .
